data_4504853
loop_
_publ_author_name
'Wang, Ruihu'
'Zhou, Youfu'
'Sun, Yanqiong'
'Yuan, Daqiang'
'Han, Lei'
'Lou, Benyong'
'Wu, Benlai'
'Hong, Maochun'

_publ_section_title
;
 Syntheses and Crystal Structures of Copper(II) Coordination Polymers
 Comprising Discrete Helical Chains
;
_journal_issue 1
_journal_name_full 'Crystal Growth &amp; Design'
_journal_page_first 251
_journal_paper_doi 10.1021/cg034237t
_journal_volume 5
_journal_year 2005
_chemical_formula_sum 'C14 H16 Cu O8'
_chemical_formula_weight 375.81
_chemical_name_systematic
; 
 ? 
;
_space_group_IT_number 14
_symmetry_cell_setting monoclinic
_symmetry_space_group_name_Hall '-P 2yn'
_symmetry_space_group_name_H-M 'P 1 21/n 1'
_atom_sites_solution_hydrogens geom
_atom_sites_solution_primary direct
_atom_sites_solution_secondary difmap
_audit_creation_method SHELXL-97
_cell_angle_alpha 90.00
_cell_angle_beta 114.183(2)
_cell_angle_gamma 90.00
_cell_formula_units_Z 4
_cell_length_a 14.1063(9)
_cell_length_b 7.6324(4)
_cell_length_c 15.6342(10)
_cell_measurement_temperature 293(2)
_cell_volume 1535.54(16)
_computing_structure_refinement 'SHELXL-97 (Sheldrick, 1997)'
_computing_structure_solution 'SHELXS-97 (Sheldrick, 1990)'
_diffrn_ambient_temperature 293(2)
_diffrn_measured_fraction_theta_full 0.977
_diffrn_measured_fraction_theta_max 0.977
_diffrn_radiation_monochromator graphite
_diffrn_radiation_source 'fine-focus sealed tube'
_diffrn_radiation_type MoK\a
_diffrn_radiation_wavelength 0.71073
_diffrn_reflns_av_R_equivalents 0.0335
_diffrn_reflns_av_sigmaI/netI 0.0366
_diffrn_reflns_limit_h_max 11
_diffrn_reflns_limit_h_min -16
_diffrn_reflns_limit_k_max 8
_diffrn_reflns_limit_k_min -9
_diffrn_reflns_limit_l_max 18
_diffrn_reflns_limit_l_min -13
_diffrn_reflns_number 4672
_diffrn_reflns_theta_full 25.02
_diffrn_reflns_theta_max 25.02
_diffrn_reflns_theta_min 2.53
_exptl_absorpt_coefficient_mu 1.462
_exptl_crystal_colour blue
_exptl_crystal_density_diffrn 1.626
_exptl_crystal_density_method 'not measured'
_exptl_crystal_description needle
_exptl_crystal_F_000 772
_exptl_crystal_size_max 0.38
_exptl_crystal_size_mid 0.15
_exptl_crystal_size_min 0.10
_refine_diff_density_max 0.772
_refine_diff_density_min -1.238
_refine_diff_density_rms 0.157
_refine_ls_extinction_method none
_refine_ls_goodness_of_fit_ref 1.256
_refine_ls_hydrogen_treatment mixed
_refine_ls_matrix_type full
_refine_ls_number_parameters 208
_refine_ls_number_reflns 2642
_refine_ls_number_restraints 0
_refine_ls_restrained_S_all 1.256
_refine_ls_R_factor_all 0.0829
_refine_ls_R_factor_gt 0.0778
_refine_ls_shift/su_max 0.000
_refine_ls_shift/su_mean 0.000
_refine_ls_structure_factor_coef Fsqd
_refine_ls_weighting_details 'calc w=1/[\s^2^(Fo^2^)+(0.0519P)^2^+12.7274P] where P=(Fo^2^+2Fc^2^)/3'
_refine_ls_weighting_scheme calc
_refine_ls_wR_factor_gt 0.1886
_refine_ls_wR_factor_ref 0.1918
_reflns_number_gt 2453
_reflns_number_total 2642
_reflns_threshold_expression >2sigma(I)
_cod_data_source_file cg034237tsi20031130_075829.cif
_cod_data_source_block w
_cod_depositor_comments
;
The following automatic conversions were performed:

'_symmetry_cell_setting' value 'Monoclinic' changed to 'monoclinic'
according to /home/saulius/struct/CIF-dictionaries/cif_core.dic
dictionary named 'cif_core.dic' version 2.4.1 from 2010-06-29.

Automatic conversion script
Id: cif_fix_values 1715 2011-07-08 13:25:40Z adriana 
;
_cod_original_cell_volume 1535.53(16)
_cod_original_sg_symbol_H-M P2(1)/n
_cod_database_code 4504853

loop_
_symmetry_equiv_pos_as_xyz
'x, y, z'
'-x+1/2, y+1/2, -z+1/2'
'-x, -y, -z'
'x-1/2, -y-1/2, z-1/2'

loop_
_atom_site_label
_atom_site_type_symbol
_atom_site_fract_x
_atom_site_fract_y
_atom_site_fract_z
_atom_site_U_iso_or_equiv
_atom_site_adp_type
_atom_site_occupancy
_atom_site_symmetry_multiplicity
_atom_site_calc_flag
_atom_site_refinement_flags
Cu Cu 0.85534(6) 0.77850(11) 0.34896(5) 0.0247(3) Uani 1 1 d .
OW1 O 0.9771(6) 0.8274(10) 0.4934(6) 0.073(2) Uani 1 1 d .
OW2 O 0.9268(6) 1.0094(12) 0.2984(5) 0.083(3) Uani 1 1 d .
OW3 O 0.7978(4) 0.5499(7) 0.3946(3) 0.0364(12) Uani 1 1 d .
OW4 O 0.7302(5) 0.7512(7) 0.2123(4) 0.0436(14) Uani 1 1 d .
O11 O 0.9411(4) 0.6275(7) 0.3083(3) 0.0361(13) Uani 1 1 d .
O12 O 1.0781(4) 0.5865(8) 0.4420(3) 0.0477(15) Uani 1 1 d .
O21 O 0.7322(4) 0.4461(6) 0.1207(3) 0.0288(11) Uani 1 1 d .
O22 O 0.8532(4) 0.2619(7) 0.1151(4) 0.0422(14) Uani 1 1 d .
C11 C 1.0274(5) 0.5596(9) 0.3558(4) 0.0244(14) Uani 1 1 d .
C12 C 1.0742(5) 0.4389(9) 0.3067(5) 0.0273(15) Uani 1 1 d .
C13 C 1.0496(5) 0.4543(9) 0.2101(5) 0.0251(14) Uani 1 1 d .
C14 C 1.0999(5) 0.3395(10) 0.1715(5) 0.0340(17) Uani 1 1 d .
H14A H 1.0868 0.3503 0.1083 0.041 Uiso 1 1 calc R
C15 C 1.1679(6) 0.2117(12) 0.2241(6) 0.046(2) Uani 1 1 d .
H15A H 1.1987 0.1363 0.1962 0.055 Uiso 1 1 calc R
C16 C 1.1901(6) 0.1959(12) 0.3192(6) 0.048(2) Uani 1 1 d .
H16A H 1.2355 0.1098 0.3553 0.058 Uiso 1 1 calc R
C17 C 1.1436(6) 0.3108(10) 0.3594(6) 0.0375(18) Uani 1 1 d .
H17A H 1.1593 0.3019 0.4231 0.045 Uiso 1 1 calc R
C21 C 0.8176(5) 0.4096(9) 0.1118(4) 0.0242(14) Uani 1 1 d .
C22 C 0.8725(5) 0.5682(9) 0.0977(4) 0.0232(14) Uani 1 1 d .
C23 C 0.9799(5) 0.5910(9) 0.1481(4) 0.0246(14) Uani 1 1 d .
C24 C 1.0236(6) 0.7488(11) 0.1397(6) 0.0390(18) Uani 1 1 d .
H24A H 1.0945 0.7660 0.1737 0.047 Uiso 1 1 calc R
C25 C 0.9642(7) 0.8832(11) 0.0815(6) 0.0419(19) Uani 1 1 d .
H25A H 0.9947 0.9898 0.0785 0.050 Uiso 1 1 calc R
C26 C 0.8588(6) 0.8553(10) 0.0280(5) 0.0377(18) Uani 1 1 d .
H26A H 0.8192 0.9405 -0.0140 0.045 Uiso 1 1 calc R
C27 C 0.8133(6) 0.7014(10) 0.0373(5) 0.0318(16) Uani 1 1 d .
H27A H 0.7423 0.6851 0.0032 0.038 Uiso 1 1 calc R

loop_
_atom_site_aniso_label
_atom_site_aniso_U_11
_atom_site_aniso_U_22
_atom_site_aniso_U_33
_atom_site_aniso_U_23
_atom_site_aniso_U_13
_atom_site_aniso_U_12
Cu 0.0223(4) 0.0278(5) 0.0238(5) -0.0008(3) 0.0093(3) 0.0053(3)
OW1 0.089(5) 0.061(5) 0.104(6) 0.030(4) 0.074(5) 0.038(4)
OW2 0.058(4) 0.118(7) 0.051(4) -0.016(4) -0.001(3) 0.038(5)
OW3 0.032(3) 0.054(3) 0.022(2) 0.006(2) 0.010(2) 0.008(2)
OW4 0.070(4) 0.031(3) 0.039(3) 0.001(2) 0.032(3) 0.003(3)
O11 0.035(3) 0.051(3) 0.017(2) -0.006(2) 0.006(2) 0.015(2)
O12 0.048(3) 0.062(4) 0.020(3) -0.003(3) 0.001(2) 0.024(3)
O21 0.024(2) 0.028(3) 0.037(3) 0.002(2) 0.015(2) -0.003(2)
O22 0.033(3) 0.026(3) 0.075(4) -0.005(3) 0.029(3) -0.002(2)
C11 0.024(3) 0.028(4) 0.024(3) 0.005(3) 0.012(3) 0.006(3)
C12 0.024(3) 0.031(4) 0.029(4) -0.004(3) 0.013(3) 0.002(3)
C13 0.019(3) 0.031(4) 0.026(3) -0.005(3) 0.010(3) -0.003(3)
C14 0.031(4) 0.045(4) 0.030(4) -0.008(3) 0.016(3) 0.006(3)
C15 0.035(4) 0.049(5) 0.056(5) -0.018(4) 0.021(4) 0.009(4)
C16 0.036(4) 0.052(5) 0.052(5) -0.004(4) 0.014(4) 0.014(4)
C17 0.039(4) 0.034(4) 0.037(4) -0.001(3) 0.013(3) 0.012(3)
C21 0.022(3) 0.028(4) 0.018(3) -0.001(3) 0.004(3) 0.000(3)
C22 0.024(3) 0.025(3) 0.023(3) 0.001(3) 0.012(3) 0.000(3)
C23 0.024(3) 0.034(4) 0.020(3) -0.006(3) 0.013(3) -0.003(3)
C24 0.029(4) 0.043(5) 0.048(5) 0.001(4) 0.019(3) -0.010(3)
C25 0.049(5) 0.032(4) 0.055(5) 0.003(4) 0.032(4) -0.010(4)
C26 0.051(5) 0.037(4) 0.032(4) 0.010(3) 0.024(4) 0.004(4)
C27 0.031(4) 0.041(4) 0.026(3) 0.002(3) 0.015(3) 0.003(3)

loop_
_atom_type_symbol
_atom_type_description
_atom_type_scat_dispersion_real
_atom_type_scat_dispersion_imag
_atom_type_scat_source
C C 0.0033 0.0016 'International Tables Vol C Tables 4.2.6.8 and 6.1.1.4'
H H 0.0000 0.0000 'International Tables Vol C Tables 4.2.6.8 and 6.1.1.4'
O O 0.0106 0.0060 'International Tables Vol C Tables 4.2.6.8 and 6.1.1.4'
Cu Cu 0.3201 1.2651 'International Tables Vol C Tables 4.2.6.8 and 6.1.1.4'

loop_
_geom_angle_atom_site_label_1
_geom_angle_atom_site_label_2
_geom_angle_atom_site_label_3
_geom_angle
_geom_angle_site_symmetry_1
_geom_angle_site_symmetry_3
O11 Cu O21 174.2(2) . 2_655
O11 Cu OW4 89.2(2) . .
O21 Cu OW4 87.8(2) 2_655 .
O11 Cu OW3 89.9(2) . .
O21 Cu OW3 95.0(2) 2_655 .
OW4 Cu OW3 89.0(2) . .
O11 Cu OW1 96.0(2) . .
O21 Cu OW1 86.9(2) 2_655 .
OW4 Cu OW1 174.7(2) . .
OW3 Cu OW1 92.2(2) . .
O11 Cu OW2 85.6(2) . .
O21 Cu OW2 89.5(2) 2_655 .
OW4 Cu OW2 91.7(2) . .
OW3 Cu OW2 175.5(2) . .
OW1 Cu OW2 87.5(2) . .
C11 O11 Cu 129.2(4) . .
C21 O21 Cu 126.0(4) . 2_645
O11 C11 O12 123.9(6) . .
O11 C11 C12 118.2(6) . .
O12 C11 C12 117.9(6) . .
C17 C12 C13 119.9(6) . .
C17 C12 C11 118.3(6) . .
C13 C12 C11 121.7(6) . .
C14 C13 C12 117.4(6) . .
C14 C13 C23 118.2(6) . .
C12 C13 C23 124.3(6) . .
C15 C14 C13 122.3(7) . .
C14 C15 C16 119.7(7) . .
C17 C16 C15 119.1(8) . .
C12 C17 C16 121.6(7) . .
O22 C21 O21 125.1(6) . .
O22 C21 C22 121.4(6) . .
O21 C21 C22 113.5(6) . .
C23 C22 C27 119.7(6) . .
C23 C22 C21 121.4(6) . .
C27 C22 C21 118.8(6) . .
C24 C23 C22 118.4(6) . .
C24 C23 C13 118.1(6) . .
C22 C23 C13 123.5(6) . .
C23 C24 C25 121.9(7) . .
C26 C25 C24 119.1(7) . .
C27 C26 C25 119.8(7) . .
C26 C27 C22 121.0(7) . .

loop_
_geom_bond_atom_site_label_1
_geom_bond_atom_site_label_2
_geom_bond_distance
_geom_bond_site_symmetry_2
Cu O11 1.957(5) .
Cu O21 1.965(5) 2_655
Cu OW4 2.153(6) .
Cu OW3 2.165(6) .
Cu OW1 2.239(9) .
Cu OW2 2.324(10) .
O11 C11 1.249(8) .
O12 C11 1.257(8) .
O21 C21 1.300(8) .
O21 Cu 1.965(5) 2_645
O22 C21 1.227(8) .
C11 C12 1.513(9) .
C12 C17 1.390(10) .
C12 C13 1.409(9) .
C13 C14 1.409(9) .
C13 C23 1.487(10) .
C14 C15 1.379(11) .
C15 C16 1.394(13) .
C16 C17 1.390(11) .
C21 C22 1.501(9) .
C22 C23 1.404(9) .
C22 C27 1.405(10) .
C23 C24 1.383(10) .
C24 C25 1.400(12) .
C25 C26 1.392(12) .
C26 C27 1.374(11) .
